data_1546536
loop_
_publ_author_name
'Chen, Yongdong'
'Zhang, Chaolei'
'Caoping, Yang'
'Zhang, Jiangwei'
'zheng, Kai'
'Fang, Qihua'
'Li, Gao'

_publ_section_title
;
 Waugh type [CoMo9O32]6- cluster with atomically dispersed Co3+ derives
 from Anderson type [CoMo6O24]3- for photocatalytic oxygen molecule
 activation
;
_journal_name_full Nanoscale
_journal_paper_doi 10.1039/C7NR04373B
_journal_year 2017
_chemical_formula_moiety '1(Co1 Mo9 O32), 12(H2 O), 6(H4 N)'
_chemical_formula_sum 'Co H48 Mo9 N6 O44'
_chemical_formula_weight 1758.78
_space_group_crystal_system trigonal
_space_group_IT_number 155
_space_group_name_Hall 'R 3 2"'
_space_group_name_H-M_alt 'R 3 2 :H'
_atom_sites_solution_hydrogens difmap
_audit_creation_date 2017-05-15
_audit_creation_method
;
Olex2 1.2
(compiled 2017.03.28 svn.r3405 for OlexSys, GUI svn.r5335)
;
_cell_angle_alpha 90
_cell_angle_beta 90
_cell_angle_gamma 120
_cell_formula_units_Z 2.9988
_cell_length_a 16.1035(7)
_cell_length_b 16.1035(7)
_cell_length_c 12.2637(6)
_cell_measurement_reflns_used 1382
_cell_measurement_temperature 293(2)
_cell_measurement_theta_max 29.240
_cell_measurement_theta_min 3.361
_cell_volume 2754.2(2)
_computing_molecular_graphics 'Olex2 (Dolomanov et al., 2009)'
_computing_publication_material 'Olex2 (Dolomanov et al., 2009)'
_computing_structure_refinement 'ShelXL (Sheldrick, 2015)'
_diffrn_ambient_temperature 293(2)
_diffrn_detector_area_resol_mean 16.0971
_diffrn_measured_fraction_theta_full 0.995
_diffrn_measured_fraction_theta_max 0.906
_diffrn_measurement_device_type 'Xcalibur, Eos, Gemini'
_diffrn_measurement_method '\w scans'
_diffrn_radiation_type MoK\a
_diffrn_radiation_wavelength 0.71073
_diffrn_reflns_av_R_equivalents 0.0225
_diffrn_reflns_av_unetI/netI 0.0308
_diffrn_reflns_Laue_measured_fraction_full 0.995
_diffrn_reflns_Laue_measured_fraction_max 0.906
_diffrn_reflns_limit_h_max 20
_diffrn_reflns_limit_h_min -14
_diffrn_reflns_limit_k_max 20
_diffrn_reflns_limit_k_min -15
_diffrn_reflns_limit_l_max 11
_diffrn_reflns_limit_l_min -16
_diffrn_reflns_number 2287
_diffrn_reflns_point_group_measured_fraction_full 0.976
_diffrn_reflns_point_group_measured_fraction_max 0.837
_diffrn_reflns_theta_full 25.242
_diffrn_reflns_theta_max 29.240
_diffrn_reflns_theta_min 3.361
_exptl_absorpt_coefficient_mu 3.551
_exptl_absorpt_correction_T_max 0.701
_exptl_absorpt_correction_T_min 0.431
_exptl_absorpt_correction_type multi-scan
_exptl_crystal_colour atrovirens
_exptl_crystal_density_diffrn 3.209
_exptl_crystal_density_method 'not measured'
_exptl_crystal_description block
_exptl_crystal_F_000 2586
_exptl_crystal_size_max 0.4
_exptl_crystal_size_mid 0.2
_exptl_crystal_size_min 0.1
_refine_diff_density_max 1.066
_refine_diff_density_min -1.582
_refine_diff_density_rms 0.357
_refine_ls_abs_structure_details
;
 Flack x determined using 547 quotients [(I+)-(I-)]/[(I+)+(I-)]
 (Parsons, Flack and Wagner, Acta Cryst. B69 (2013) 249-259).
;
_refine_ls_abs_structure_Flack 0.49(5)
_refine_ls_extinction_method none
_refine_ls_goodness_of_fit_ref 1.091
_refine_ls_hydrogen_treatment mixed
_refine_ls_matrix_type full
_refine_ls_number_parameters 131
_refine_ls_number_reflns 1598
_refine_ls_number_restraints 43
_refine_ls_restrained_S_all 1.091
_refine_ls_R_factor_all 0.0392
_refine_ls_R_factor_gt 0.0387
_refine_ls_shift/su_max 0.000
_refine_ls_shift/su_mean 0.000
_refine_ls_structure_factor_coef Fsqd
_refine_ls_weighting_details 'w=1/[\s^2^(Fo^2^)+(0.0682P)^2^+18.8678P] where P=(Fo^2^+2Fc^2^)/3'
_refine_ls_weighting_scheme calc
_refine_ls_wR_factor_gt 0.0861
_refine_ls_wR_factor_ref 0.0866
_reflns_Friedel_coverage 0.678
_reflns_Friedel_fraction_full 0.952
_reflns_Friedel_fraction_max 0.751
_reflns_number_gt 1582
_reflns_number_total 1598
_reflns_threshold_expression 'I > 2\s(I)'
_cod_data_source_file c7nr04373b2.cif
_cod_data_source_block compound1
_cod_original_cell_volume 2754.2(3)
_cod_database_code 1546536
_shelx_shelxl_version_number 2016/6
_shelx_space_group_comment
;
The symmetry employed for this shelxl refinement is uniquely defined
by the following loop, which should always be used as a source of
symmetry information in preference to the above space-group names.
They are only intended as comments.
;
_olex2_refinement_description
;
1. Fixed Uiso
 At 1.5 times of:
  All N(H,H) groups, All O(H,H) groups
2. Restrained distances
 O7-O7_$1
 2.1 with sigma of 0.02
 N1-H1B_$2 = N1-H1D_$2 = N1-H1A_$2 = N1-H1C_$2
 0.9 with sigma of 0.02
 N2-H2D_$3 = N2-H2C_$3 = N2-H2B_$3 = N2-H2A_$3
 0.9 with sigma of 0.02
 O8_$4-O8
 2.1 with sigma of 0.02
 O8-H8A
 0.9 with sigma of 0.02
 O8-H8B
 0.9 with sigma of 0.02
 H8B-H8A
 1.2 with sigma of 0.02
 H1A-H1C \\sim H1A-H1B \\sim H1A-H1D \\sim H1C-H1B \\sim H1C-H1D \\sim H1B-H1D
 with sigma of 0.02
 H2A-H2B \\sim H2A-H2D \\sim H2A-H2C \\sim H2B-H2D \\sim H2B-H2C \\sim H2D-H2C
 with sigma of 0.02
3. Others
 Fixed Sof: H2A(0.5) H2B(0.5) H1D(0.5)
4.a Free rotating group:
 O7(H7A,H7B), N2(H2A,H2B)
;

loop_
_space_group_symop_id
_space_group_symop_operation_xyz
1 'x, y, z'
2 '-y, x-y, z'
3 'y, x, -z'
4 '-x+y, -x, z'
5 'x-y, -y, -z'
6 '-x, -x+y, -z'
7 'x+2/3, y+1/3, z+1/3'
8 '-y+2/3, x-y+1/3, z+1/3'
9 'y+2/3, x+1/3, -z+1/3'
10 '-x+y+2/3, -x+1/3, z+1/3'
11 'x-y+2/3, -y+1/3, -z+1/3'
12 '-x+2/3, -x+y+1/3, -z+1/3'
13 'x+1/3, y+2/3, z+2/3'
14 '-y+1/3, x-y+2/3, z+2/3'
15 'y+1/3, x+2/3, -z+2/3'
16 '-x+y+1/3, -x+2/3, z+2/3'
17 'x-y+1/3, -y+2/3, -z+2/3'
18 '-x+1/3, -x+y+2/3, -z+2/3'

loop_
_atom_site_label
_atom_site_type_symbol
_atom_site_fract_x
_atom_site_fract_y
_atom_site_fract_z
_atom_site_U_iso_or_equiv
_atom_site_adp_type
_atom_site_occupancy
_atom_site_site_symmetry_order
_atom_site_calc_flag
_atom_site_refinement_flags_posn
_atom_site_refinement_flags_adp
_atom_site_refinement_flags_occupancy
Mo1 Mo 0.58028(6) 0.38615(6) 0.53559(6) 0.0099(2) Uani 1 1 d . . .
Mo2 Mo 0.666667 0.53375(7) 0.333333 0.0115(3) Uani 1 2 d S T P
Co1 Co 0.666667 0.333333 0.333333 0.0117(7) Uani 1 6 d S T P
O5 O 0.6286(7) 0.4757(6) 0.6287(6) 0.0244(17) Uani 1 1 d . . .
O1 O 0.7096(5) 0.4416(5) 0.4254(5) 0.0078(12) Uani 1 1 d . . .
O3 O 0.5528(6) 0.4464(6) 0.4203(6) 0.0135(14) Uani 1 1 d . . .
O4 O 0.6062(6) 0.5682(7) 0.2469(7) 0.0252(19) Uani 1 1 d . . .
O7 O 0.465(2) 0.4066(11) 0.820(3) 0.196(16) Uani 1 1 d D . .
H7A H 0.503967 0.459232 0.788867 0.294 Uiso 1 1 d G . .
H7B H 0.447722 0.365780 0.768926 0.294 Uiso 1 1 d G . .
O2 O 0.666667 0.333333 0.5946(9) 0.011(2) Uani 1 3 d S T P
O6 O 0.4669(6) 0.3084(6) 0.5862(7) 0.0196(16) Uani 1 1 d . . .
N1 N 0.7769(11) 0.666667 0.666667 0.036(4) Uani 1 2 d DS T P
N2 N 0.3690(11) 0.333333 0.333333 0.067(9) Uani 1 2 d DS T P
H2A H 0.399314 0.393825 0.341711 0.101 Uiso 0.5 1 d DG . .
H2B H 0.350504 0.319950 0.267527 0.101 Uiso 0.5 1 d DG . .
O8 O 0.5940(10) 0.403(3) 0.8496(19) 0.20(2) Uani 1 1 d D . .
H1A H 0.759(7) 0.607(5) 0.641(12) 0.02(4) Uiso 1 1 d D . .
H1B H 0.838(3) 0.707(7) 0.648(9) 0.01(4) Uiso 1 1 d D . .
H1C H 0.739(8) 0.687(9) 0.636(12) 0.0(3) Uiso 1 1 d D . .
H1D H 0.771(9) 0.665(11) 0.740(3) 0.01(8) Uiso 0.5 1 d D . .
H2C H 0.323(6) 0.305(8) 0.380(7) 0.02(3) Uiso 1 1 d D . .
H2D H 0.411(9) 0.310(15) 0.347(12) 0.8(3) Uiso 1 1 d D . .
H8A H 0.641(5) 0.459(9) 0.890(10) 0.03(5) Uiso 1 1 d D . .
H8B H 0.535(5) 0.379(7) 0.920(7) 0.02(2) Uiso 1 1 d D . .

loop_
_atom_site_aniso_label
_atom_site_aniso_U_11
_atom_site_aniso_U_22
_atom_site_aniso_U_33
_atom_site_aniso_U_23
_atom_site_aniso_U_13
_atom_site_aniso_U_12
Mo1 0.0111(4) 0.0119(4) 0.0075(4) -0.0019(3) 0.0019(3) 0.0063(4)
Mo2 0.0152(6) 0.0093(4) 0.0118(5) 0.0006(2) 0.0011(4) 0.0076(3)
Co1 0.0127(10) 0.0127(10) 0.0095(13) 0.000 0.000 0.0064(5)
O5 0.033(5) 0.023(4) 0.019(4) -0.004(3) -0.001(4) 0.014(4)
O1 0.010(3) 0.010(3) 0.007(2) -0.003(3) -0.004(2) 0.007(3)
O3 0.014(4) 0.018(4) 0.014(3) 0.002(3) 0.002(3) 0.012(3)
O4 0.031(5) 0.035(5) 0.023(4) -0.004(4) -0.002(3) 0.027(4)
O7 0.13(3) 0.24(4) 0.23(3) 0.14(3) 0.09(2) 0.11(3)
O2 0.016(4) 0.016(4) 0.002(4) 0.000 0.000 0.0078(19)
O6 0.016(4) 0.019(4) 0.020(4) 0.000(3) 0.007(3) 0.006(3)
N1 0.025(6) 0.033(9) 0.054(12) -0.027(9) -0.013(4) 0.017(5)
N2 0.027(6) 0.066(15) 0.12(2) -0.071(17) -0.036(8) 0.033(8)
O8 0.14(2) 0.23(4) 0.101(15) -0.08(2) 0.041(17) -0.02(3)

loop_
_atom_type_symbol
_atom_type_description
_atom_type_scat_dispersion_real
_atom_type_scat_dispersion_imag
_atom_type_scat_source
Co Co 0.3494 0.9721 'International Tables Vol C Tables 4.2.6.8 and 6.1.1.4'
H H 0.0000 0.0000 'International Tables Vol C Tables 4.2.6.8 and 6.1.1.4'
Mo Mo -1.6832 0.6857 'International Tables Vol C Tables 4.2.6.8 and 6.1.1.4'
N N 0.0061 0.0033 'International Tables Vol C Tables 4.2.6.8 and 6.1.1.4'
O O 0.0106 0.0060 'International Tables Vol C Tables 4.2.6.8 and 6.1.1.4'

loop_
_geom_angle_atom_site_label_1
_geom_angle_atom_site_label_2
_geom_angle_atom_site_label_3
_geom_angle
_geom_angle_site_symmetry_1
_geom_angle_site_symmetry_3
O5 Mo1 O1 97.3(4) . .
O5 Mo1 O1 162.1(4) . 2_655
O5 Mo1 O3 101.2(4) . .
O5 Mo1 O2 89.8(4) . .
O5 Mo1 O6 104.1(4) . .
O1 Mo1 O1 72.2(4) 2_655 .
O3 Mo1 O1 75.8(3) . .
O3 Mo1 O1 90.4(3) . 2_655
O3 Mo1 O2 147.5(3) . .
O2 Mo1 O1 72.5(3) . .
O2 Mo1 O1 73.4(3) . 2_655
O6 Mo1 O1 158.5(3) . .
O6 Mo1 O1 86.6(4) . 2_655
O6 Mo1 O3 101.9(4) . .
O6 Mo1 O2 104.9(3) . .
O1 Mo2 O1 69.9(4) . 18_655
O3 Mo2 O1 74.9(3) . .
O3 Mo2 O1 81.6(3) 18_655 .
O3 Mo2 O1 81.6(3) . 18_655
O3 Mo2 O1 74.8(3) 18_655 18_655
O3 Mo2 O3 151.2(5) 18_655 .
O4 Mo2 O1 161.1(4) . .
O4 Mo2 O1 161.1(4) 18_655 18_655
O4 Mo2 O1 93.1(4) 18_655 .
O4 Mo2 O1 93.1(4) . 18_655
O4 Mo2 O3 102.3(4) . 18_655
O4 Mo2 O3 95.2(4) 18_655 18_655
O4 Mo2 O3 102.3(4) 18_655 .
O4 Mo2 O3 95.1(4) . .
O4 Mo2 O4 104.9(6) 18_655 .
O1 Co1 O1 169.0(4) 17 .
O1 Co1 O1 88.1(3) 2_655 .
O1 Co1 O1 169.0(4) 4_665 18_655
O1 Co1 O1 84.8(4) 17 2_655
O1 Co1 O1 88.1(3) 17 18_655
O1 Co1 O1 88.1(3) 4_665 .
O1 Co1 O1 100.0(4) 4_665 17
O1 Co1 O1 100.0(4) 2_655 18_655
O1 Co1 O1 84.8(4) 18_655 .
O1 Co1 O1 100.0(4) 15_545 .
O1 Co1 O1 88.1(3) 4_665 2_655
O1 Co1 O1 84.8(4) 4_665 15_545
O1 Co1 O1 169.0(4) 15_545 2_655
O1 Co1 O1 88.1(3) 15_545 17
O1 Co1 O1 88.1(3) 15_545 18_655
Mo1 O1 Mo1 98.8(2) 4_665 .
Mo1 O1 Mo2 152.8(4) 4_665 .
Mo2 O1 Mo1 92.0(2) . .
Co1 O1 Mo1 98.8(3) . .
Co1 O1 Mo1 100.3(3) . 4_665
Co1 O1 Mo2 102.7(3) . .
Mo1 O3 Mo2 113.5(4) . .
Mo1 O2 Mo1 108.7(3) 4_665 .
Mo1 O2 Mo1 108.7(3) 2_655 .
Mo1 O2 Mo1 108.7(3) 2_655 4_665

loop_
_geom_bond_atom_site_label_1
_geom_bond_atom_site_label_2
_geom_bond_distance
_geom_bond_site_symmetry_2
Mo1 O5 1.693(8) .
Mo1 O1 2.258(7) .
Mo1 O1 2.214(6) 2_655
Mo1 O3 1.888(7) .
Mo1 O2 2.090(4) .
Mo1 O6 1.732(8) .
Mo2 O1 2.231(7) 18_655
Mo2 O1 2.231(7) .
Mo2 O3 1.975(8) .
Mo2 O3 1.975(8) 18_655
Mo2 O4 1.708(8) .
Mo2 O4 1.708(8) 18_655
Co1 O1 1.894(7) 17
Co1 O1 1.894(7) .
Co1 O1 1.894(7) 2_655
Co1 O1 1.894(7) 18_655
Co1 O1 1.894(7) 4_665
Co1 O1 1.894(7) 15_545
